data_7211656
loop_
_publ_author_name
'Li, Cheng-Peng'
'Yu, Qian'
'Zhang, Zhi-Hui'
'Du, Miao'

_publ_section_title
;
 Multifarious ZnII and CdII coordination frameworks constructed by a
 versatile trans-1-(2-pyridyl)-2-(4-pyridyl)ethylene tecton and various
 benzenedicarboxyl ligands
;
_journal_issue 3
_journal_name_full CrystEngComm
_journal_page_first 834
_journal_paper_doi 10.1039/b912001g
_journal_volume 12
_journal_year 2010
_chemical_formula_sum 'C40 H30 N4 O9 Zn2'
_chemical_formula_weight 841.42
_chemical_name_systematic
;
?
;
_space_group_IT_number 2
_symmetry_cell_setting triclinic
_symmetry_space_group_name_Hall '-P 1'
_symmetry_space_group_name_H-M 'P -1'
_atom_sites_solution_hydrogens geom
_atom_sites_solution_primary direct
_atom_sites_solution_secondary difmap
_audit_creation_method SHELXL-97
_cell_angle_alpha 106.586(2)
_cell_angle_beta 90.654(2)
_cell_angle_gamma 103.408(2)
_cell_formula_units_Z 2
_cell_length_a 10.1817(15)
_cell_length_b 12.3737(18)
_cell_length_c 15.970(2)
_cell_measurement_reflns_used 4005
_cell_measurement_temperature 296(2)
_cell_measurement_theta_max 27.13
_cell_measurement_theta_min 2.36
_cell_volume 1869.2(5)
_computing_cell_refinement 'Bruker APEX II'
_computing_data_collection 'Bruker APEX II'
_computing_data_reduction 'Bruker SAINT'
_computing_molecular_graphics 'Bruker SHELXTL'
_computing_publication_material 'Bruker SHELXTL'
_computing_structure_refinement 'SHELXL-97 (Sheldrick, 1997)'
_computing_structure_solution 'SHELXS-97 (Sheldrick, 1990)'
_diffrn_ambient_temperature 296(2)
_diffrn_measured_fraction_theta_full 0.989
_diffrn_measured_fraction_theta_max 0.989
_diffrn_measurement_device_type 'APEX II CCD area detector'
_diffrn_measurement_method 'phi and omega scans'
_diffrn_radiation_monochromator graphite
_diffrn_radiation_source 'fine-focus sealed tube'
_diffrn_radiation_type MoK\a
_diffrn_radiation_wavelength 0.71073
_diffrn_reflns_av_R_equivalents 0.0162
_diffrn_reflns_av_sigmaI/netI 0.0320
_diffrn_reflns_limit_h_max 11
_diffrn_reflns_limit_h_min -12
_diffrn_reflns_limit_k_max 11
_diffrn_reflns_limit_k_min -14
_diffrn_reflns_limit_l_max 18
_diffrn_reflns_limit_l_min -15
_diffrn_reflns_number 10146
_diffrn_reflns_theta_full 25.01
_diffrn_reflns_theta_max 25.01
_diffrn_reflns_theta_min 1.77
_exptl_absorpt_coefficient_mu 1.345
_exptl_absorpt_correction_T_max 0.924
_exptl_absorpt_correction_T_min 0.864
_exptl_absorpt_correction_type multi-scan
_exptl_absorpt_process_details SADABS
_exptl_crystal_colour YELLOW
_exptl_crystal_density_diffrn 1.495
_exptl_crystal_density_meas ?
_exptl_crystal_density_method 'not measured'
_exptl_crystal_description BLOCK
_exptl_crystal_F_000 860
_exptl_crystal_size_max 0.24
_exptl_crystal_size_mid 0.20
_exptl_crystal_size_min 0.16
_refine_diff_density_max 0.500
_refine_diff_density_min -0.453
_refine_diff_density_rms 0.069
_refine_ls_extinction_method none
_refine_ls_goodness_of_fit_ref 1.108
_refine_ls_hydrogen_treatment constr
_refine_ls_matrix_type full
_refine_ls_number_parameters 597
_refine_ls_number_reflns 6519
_refine_ls_number_restraints 275
_refine_ls_restrained_S_all 1.158
_refine_ls_R_factor_all 0.0525
_refine_ls_R_factor_gt 0.0386
_refine_ls_shift/su_max 0.001
_refine_ls_shift/su_mean 0.000
_refine_ls_structure_factor_coef Fsqd
_refine_ls_weighting_details 'calc w=1/[\s^2^(Fo^2^)+(0.0585P)^2^+1.1232P] where P=(Fo^2^+2Fc^2^)/3'
_refine_ls_weighting_scheme calc
_refine_ls_wR_factor_gt 0.1089
_refine_ls_wR_factor_ref 0.1141
_reflns_number_gt 5037
_reflns_number_total 6519
_reflns_threshold_expression >2sigma(I)
_cod_data_source_file b912001g.txt
_cod_data_source_block 5
_cod_depositor_comments
;
The following automatic conversions were performed:

'_symmetry_cell_setting' value 'Triclinic' changed to 'triclinic'
according to /home/saulius/struct/CIF-dictionaries/cif_core.dic
dictionary named 'cif_core.dic' version 2.4.2 from
2011-04-26.

'_exptl_absorpt_correction_type' value 'MULTI-SCAN'
changed to 'multi-scan' according to
/home/saulius/struct/CIF-dictionaries/cif_core.dic dictionary named
'cif_core.dic' version 2.4.2 from 2011-04-26.

Automatic conversion script
Id: cif_fix_values 1891 2012-01-12 08:04:46Z andrius 

The following automatic conversions were performed:

'_exptl_crystal_density_meas' value 'NONE' was changed to '?' - the
value is perceived as not measured.

Automatic conversion script
Id: cif_fix_values 3008 2015-01-20 13:52:24Z robertas 
;
_cod_original_sg_symbol_H-M P-1
_cod_database_code 7211656

loop_
_symmetry_equiv_pos_as_xyz
'x, y, z'
'-x, -y, -z'

loop_
_atom_site_label
_atom_site_type_symbol
_atom_site_fract_x
_atom_site_fract_y
_atom_site_fract_z
_atom_site_U_iso_or_equiv
_atom_site_adp_type
_atom_site_occupancy
_atom_site_symmetry_multiplicity
_atom_site_calc_flag
_atom_site_refinement_flags
_atom_site_disorder_assembly
_atom_site_disorder_group
Zn1 Zn 0.78046(4) 0.86040(3) 0.81522(2) 0.03164(13) Uani 1 1 d . . .
Zn2 Zn 0.73339(4) 0.61939(3) 0.60539(2) 0.03146(13) Uani 1 1 d . . .
O1 O 0.8058(3) 0.9826(2) 0.75960(18) 0.0514(7) Uani 1 1 d . C .
O2 O 0.6452(4) 1.0360(3) 0.8408(2) 0.0754(10) Uani 1 1 d . C .
O3 O 0.8478(3) 1.4407(3) 0.5795(2) 0.0602(8) Uani 1 1 d . . .
O4 O 0.6950(3) 1.5008(2) 0.66590(18) 0.0478(7) Uani 1 1 d . . .
O5 O 0.6055(2) 0.7490(2) 0.77213(16) 0.0398(6) Uani 1 1 d . C .
O6 O 0.5784(2) 0.6926(2) 0.62604(15) 0.0394(6) Uani 1 1 d . C .
O7 O -0.0909(2) 0.7323(2) 0.64296(16) 0.0405(6) Uani 1 1 d . . .
O8 O -0.0594(2) 0.7965(2) 0.78865(16) 0.0434(6) Uani 1 1 d . . .
N1 N 0.7312(3) 0.5853(3) 0.47406(18) 0.0358(7) Uani 1 1 d . . .
C1 C 0.6283(4) 0.5935(4) 0.4251(2) 0.0472(10) Uani 1 1 d . . .
H1A H 0.5502 0.6064 0.4517 0.057 Uiso 1 1 calc R . .
C2 C 0.6332(4) 0.5837(4) 0.3374(3) 0.0561(11) Uani 1 1 d . . .
H2A H 0.5590 0.5886 0.3055 0.067 Uiso 1 1 calc R . .
C3 C 0.7500(4) 0.5663(4) 0.2964(2) 0.0479(10) Uani 1 1 d . B .
C4 C 0.8536(4) 0.5549(4) 0.3468(2) 0.0484(10) Uani 1 1 d . . .
H4A H 0.9318 0.5400 0.3215 0.058 Uiso 1 1 calc R . .
C5 C 0.8422(4) 0.5655(3) 0.4343(2) 0.0417(9) Uani 1 1 d . . .
H5A H 0.9142 0.5587 0.4671 0.050 Uiso 1 1 calc R . .
C6 C 0.7679(5) 0.5622(4) 0.2048(3) 0.0680(13) Uani 1 1 d D . .
H6A H 0.8422 0.5366 0.1810 0.082 Uiso 1 1 calc R A 1
C8 C 0.7232(5) 0.5894(4) 0.0658(2) 0.073(5) Uani 0.483(2) 1 d PGDU B 1
C9 C 0.6361(7) 0.6070(9) 0.0061(3) 0.087(5) Uani 0.483(2) 1 d PGDU B 1
H9B H 0.5526 0.6208 0.0223 0.104 Uiso 0.483(2) 1 calc PR B 1
C10 C 0.6737(10) 0.6040(10) -0.0778(3) 0.075(4) Uani 0.483(2) 1 d PGU B 1
H10A H 0.6154 0.6158 -0.1177 0.090 Uiso 0.483(2) 1 calc PR B 1
C11 C 0.7984(10) 0.5834(8) -0.1020(3) 0.083(4) Uani 0.483(2) 1 d PGU B 1
H11A H 0.8236 0.5814 -0.1581 0.099 Uiso 0.483(2) 1 calc PR B 1
C12 C 0.8855(8) 0.5658(10) -0.0423(4) 0.102(5) Uani 0.483(2) 1 d PGU B 1
H12A H 0.9690 0.5520 -0.0585 0.123 Uiso 0.483(2) 1 calc PR B 1
N2 N 0.8480(6) 0.5688(9) 0.0416(4) 0.100(5) Uani 0.483(2) 1 d PGDU B 1
C7 C 0.6903(5) 0.5906(4) 0.1524(2) 0.0773(15) Uani 1 1 d GDU B 1
H7A H 0.6120 0.6121 0.1725 0.093 Uiso 1 1 calc R B 1
C8' C 0.7000(7) 0.5909(8) 0.0648(3) 0.079(6) Uani 0.517(2) 1 d PGDU B 2
C9' C 0.6096(8) 0.6303(9) 0.0221(4) 0.070(4) Uani 0.517(2) 1 d PGDU B 2
H9'A H 0.5400 0.6575 0.0515 0.084 Uiso 0.517(2) 1 calc PR B 2
C10' C 0.6233(9) 0.6290(9) -0.0647(4) 0.065(3) Uani 0.517(2) 1 d PGU B 2
H10B H 0.5628 0.6553 -0.0933 0.078 Uiso 0.517(2) 1 calc PR B 2
C11' C 0.7273(10) 0.5883(8) -0.1088(3) 0.064(3) Uani 0.517(2) 1 d PGU B 2
H11B H 0.7364 0.5874 -0.1668 0.077 Uiso 0.517(2) 1 calc PR B 2
C12' C 0.8176(9) 0.5489(9) -0.0661(4) 0.088(4) Uani 0.517(2) 1 d PGU B 2
H12B H 0.8872 0.5217 -0.0956 0.105 Uiso 0.517(2) 1 calc PR B 2
N2' N 0.8040(8) 0.5502(9) 0.0207(4) 0.082(3) Uani 0.517(2) 1 d PGDU B 2
N3 N 0.7947(6) 0.8926(8) 0.9468(2) 0.0370(10) Uani 0.772(8) 1 d PGU C 1
C13 C 0.9038(6) 0.8694(7) 0.9853(3) 0.0455(12) Uani 0.772(8) 1 d PGU C 1
H13A H 0.9728 0.8479 0.9517 0.055 Uiso 0.772(8) 1 calc PR C 1
C14 C 0.9099(4) 0.8781(5) 1.0741(3) 0.0448(14) Uani 0.772(8) 1 d PGDU C 1
H14A H 0.9830 0.8626 1.0999 0.054 Uiso 0.772(8) 1 calc PR C 1
C15 C 0.8068(5) 0.9102(4) 1.12429(19) 0.0449(16) Uani 0.772(8) 1 d PGDU C 1
C16 C 0.6977(4) 0.9334(5) 1.0857(3) 0.0505(17) Uani 0.772(8) 1 d PGDU C 1
H16A H 0.6287 0.9549 1.1193 0.061 Uiso 0.772(8) 1 calc PR C 1
C17 C 0.6916(5) 0.9247(6) 0.9970(3) 0.0399(14) Uani 0.772(8) 1 d PGU C 1
H17A H 0.6185 0.9402 0.9712 0.048 Uiso 0.772(8) 1 calc PR C 1
C18 C 0.8134(6) 0.9090(5) 1.2166(3) 0.0540(16) Uani 0.772(8) 1 d PDU C 1
H18A H 0.8929 0.8986 1.2388 0.065 Uiso 0.772(8) 1 calc PR C 1
C19 C 0.7170(6) 0.9213(5) 1.2702(3) 0.0594(18) Uani 0.772(8) 1 d PDU C 1
H19A H 0.6378 0.9342 1.2498 0.071 Uiso 0.772(8) 1 calc PR C 1
C20 C 0.7282(5) 0.9156(5) 1.3592(2) 0.061(2) Uani 0.772(8) 1 d PGDU C 1
C21 C 0.6190(4) 0.9166(6) 1.4106(3) 0.077(2) Uani 0.772(8) 1 d PGDU C 1
H21A H 0.5387 0.9273 1.3898 0.092 Uiso 0.772(8) 1 calc PR C 1
C22 C 0.6297(5) 0.9016(6) 1.4932(3) 0.074(2) Uani 0.772(8) 1 d PGU C 1
H22A H 0.5567 0.9023 1.5276 0.089 Uiso 0.772(8) 1 calc PR C 1
C23 C 0.7497(5) 0.8856(5) 1.5244(2) 0.0571(19) Uani 0.772(8) 1 d PGU C 1
H23A H 0.7569 0.8756 1.5796 0.068 Uiso 0.772(8) 1 calc PR C 1
C24 C 0.8588(4) 0.8846(5) 1.4729(3) 0.063(2) Uani 0.772(8) 1 d PGU C 1
H24A H 0.9391 0.8739 1.4938 0.076 Uiso 0.772(8) 1 calc PR C 1
N4 N 0.8481(4) 0.8996(5) 1.3903(2) 0.0664(16) Uani 0.772(8) 1 d PGDU C 1
N3' N 0.777(2) 0.884(3) 0.9432(8) 0.0370(10) Uani 0.228(8) 1 d PGU C 2
C13' C 0.884(2) 0.883(3) 0.9974(11) 0.0455(12) Uani 0.228(8) 1 d PGU C 2
H13B H 0.9640 0.8700 0.9740 0.055 Uiso 0.228(8) 1 calc PR C 2
C14' C 0.8712(14) 0.9014(19) 1.0867(10) 0.0448(14) Uani 0.228(8) 1 d PGDU C 2
H14B H 0.9429 0.9006 1.1229 0.054 Uiso 0.228(8) 1 calc PR C 2
C15' C 0.7515(13) 0.9208(15) 1.1217(7) 0.050(7) Uani 0.228(8) 1 d PGDU C 2
C16' C 0.6444(14) 0.9220(17) 1.0675(9) 0.046(6) Uani 0.228(8) 1 d PGDU C 2
H16B H 0.5642 0.9350 1.0909 0.056 Uiso 0.228(8) 1 calc PR C 2
C17' C 0.657(2) 0.904(2) 0.9782(8) 0.066(8) Uani 0.228(8) 1 d PGU C 2
H17B H 0.5853 0.9044 0.9419 0.079 Uiso 0.228(8) 1 calc PR C 2
C18' C 0.7293(17) 0.9208(14) 1.2134(8) 0.052(5) Uani 0.228(8) 1 d PDU C 2
H18B H 0.6474 0.9348 1.2331 0.063 Uiso 0.228(8) 1 calc PR C 2
C19' C 0.8110(19) 0.9035(18) 1.2711(8) 0.066(6) Uani 0.228(8) 1 d PDU C 2
H19B H 0.8944 0.8896 1.2549 0.080 Uiso 0.228(8) 1 calc PR C 2
C20' C 0.7725(15) 0.9057(16) 1.3604(8) 0.042(6) Uani 0.228(8) 1 d PGDU C 2
C21' C 0.6425(15) 0.913(2) 1.3823(11) 0.091(11) Uani 0.228(8) 1 d PGDU C 2
H21B H 0.5825 0.9230 1.3422 0.109 Uiso 0.228(8) 1 calc PR C 2
C22' C 0.6023(15) 0.907(2) 1.4639(12) 0.112(14) Uani 0.228(8) 1 d PGU C 2
H22B H 0.5153 0.9118 1.4785 0.134 Uiso 0.228(8) 1 calc PR C 2
C23' C 0.6920(18) 0.8922(18) 1.5237(9) 0.049(7) Uani 0.228(8) 1 d PGU C 2
H23B H 0.6651 0.8877 1.5783 0.059 Uiso 0.228(8) 1 calc PR C 2
C24' C 0.8220(16) 0.8845(17) 1.5019(8) 0.060(7) Uani 0.228(8) 1 d PGU C 2
H24B H 0.8820 0.8749 1.5419 0.072 Uiso 0.228(8) 1 calc PR C 2
N4' N 0.8623(13) 0.8912(17) 1.4203(9) 0.0664(16) Uani 0.228(8) 1 d PGDU C 2
C25 C 0.7271(4) 1.0494(4) 0.7859(3) 0.0482(10) Uani 1 1 d . . .
C26 C 0.7373(4) 1.1474(3) 0.7465(2) 0.0429(9) Uani 1 1 d . C .
C27 C 0.8240(4) 1.1593(4) 0.6811(3) 0.0486(10) Uani 1 1 d . . .
H27A H 0.8772 1.1066 0.6617 0.058 Uiso 1 1 calc R C .
C28 C 0.8309(4) 1.2487(4) 0.6453(3) 0.0498(10) Uani 1 1 d . C .
H28A H 0.8877 1.2550 0.6009 0.060 Uiso 1 1 calc R . .
C29 C 0.7549(4) 1.3300(3) 0.6740(2) 0.0382(8) Uani 1 1 d . . .
C30 C 0.6702(4) 1.3180(4) 0.7406(3) 0.0478(10) Uani 1 1 d . C .
H30A H 0.6193 1.3721 0.7615 0.057 Uiso 1 1 calc R . .
C31 C 0.6608(4) 1.2280(4) 0.7756(3) 0.0500(10) Uani 1 1 d . . .
H31A H 0.6026 1.2208 0.8192 0.060 Uiso 1 1 calc R C .
C32 C 0.7682(4) 1.4301(3) 0.6362(2) 0.0380(8) Uani 1 1 d . C .
C33 C 0.5366(3) 0.7273(3) 0.7006(2) 0.0325(8) Uani 1 1 d . . .
C34 C 0.3945(3) 0.7410(3) 0.7039(2) 0.0318(7) Uani 1 1 d . C .
C35 C 0.3169(3) 0.7248(3) 0.6274(2) 0.0374(8) Uani 1 1 d . . .
H35A H 0.3540 0.7076 0.5736 0.045 Uiso 1 1 calc R C .
C36 C 0.1836(3) 0.7343(3) 0.6310(2) 0.0377(8) Uani 1 1 d . C .
H36A H 0.1321 0.7240 0.5795 0.045 Uiso 1 1 calc R . .
C37 C 0.1269(3) 0.7588(3) 0.7102(2) 0.0317(7) Uani 1 1 d . . .
C38 C 0.2053(3) 0.7762(3) 0.7868(2) 0.0422(9) Uani 1 1 d . C .
H38A H 0.1684 0.7940 0.8405 0.051 Uiso 1 1 calc R . .
C39 C 0.3385(3) 0.7670(4) 0.7834(2) 0.0412(9) Uani 1 1 d . . .
H39A H 0.3904 0.7785 0.8349 0.049 Uiso 1 1 calc R C .
C40 C -0.0183(3) 0.7630(3) 0.7141(2) 0.0322(8) Uani 1 1 d . C .
O9 O 0.3514(13) 0.7948(13) 1.0013(6) 0.098(4) Uani 0.40 1 d P . .
O9' O 0.2373(19) 0.7179(10) 0.9918(7) 0.113(5) Uani 0.40 1 d P . .
O9" O 0.237(3) 0.802(2) 0.9957(9) 0.091(7) Uani 0.20 1 d P . .

loop_
_atom_site_aniso_label
_atom_site_aniso_U_11
_atom_site_aniso_U_22
_atom_site_aniso_U_33
_atom_site_aniso_U_23
_atom_site_aniso_U_13
_atom_site_aniso_U_12
Zn1 0.0283(2) 0.0421(3) 0.0295(2) 0.01341(18) 0.00487(16) 0.01464(18)
Zn2 0.0264(2) 0.0428(3) 0.0300(2) 0.01430(18) 0.00422(16) 0.01355(18)
O1 0.0609(18) 0.0511(17) 0.0552(17) 0.0277(14) 0.0104(14) 0.0239(15)
O2 0.101(3) 0.075(2) 0.081(2) 0.0520(19) 0.045(2) 0.043(2)
O3 0.068(2) 0.074(2) 0.0658(19) 0.0465(17) 0.0283(16) 0.0365(17)
O4 0.0509(16) 0.0527(17) 0.0558(16) 0.0302(14) 0.0142(13) 0.0254(14)
O5 0.0231(12) 0.0599(17) 0.0419(14) 0.0229(12) 0.0000(10) 0.0113(11)
O6 0.0310(13) 0.0604(17) 0.0384(14) 0.0215(12) 0.0110(11) 0.0247(12)
O7 0.0249(12) 0.0579(17) 0.0410(14) 0.0181(12) -0.0007(11) 0.0103(11)
O8 0.0318(13) 0.0697(18) 0.0386(14) 0.0197(13) 0.0093(11) 0.0271(13)
N1 0.0333(16) 0.0433(18) 0.0326(15) 0.0119(13) 0.0020(12) 0.0117(13)
C1 0.037(2) 0.069(3) 0.038(2) 0.0164(19) 0.0015(16) 0.0157(19)
C2 0.046(2) 0.090(3) 0.041(2) 0.026(2) -0.0043(18) 0.024(2)
C3 0.054(2) 0.056(3) 0.035(2) 0.0156(19) 0.0028(18) 0.013(2)
C4 0.048(2) 0.061(3) 0.042(2) 0.0186(19) 0.0130(18) 0.019(2)
C5 0.041(2) 0.054(2) 0.0360(19) 0.0173(18) 0.0059(16) 0.0174(18)
C6 0.085(4) 0.084(4) 0.041(2) 0.022(2) 0.007(2) 0.028(3)
C8 0.094(8) 0.061(8) 0.062(9) 0.020(6) 0.021(6) 0.010(6)
C9 0.106(8) 0.070(8) 0.079(8) 0.028(6) 0.001(7) 0.006(7)
C10 0.090(8) 0.059(7) 0.076(8) 0.025(6) 0.007(6) 0.011(6)
C11 0.117(9) 0.074(7) 0.066(7) 0.038(6) -0.025(6) 0.019(7)
C12 0.133(9) 0.112(9) 0.065(7) 0.028(6) 0.003(7) 0.031(7)
N2 0.147(9) 0.102(8) 0.053(6) 0.030(5) -0.008(6) 0.027(7)
C7 0.098(4) 0.080(4) 0.056(3) 0.025(3) -0.004(3) 0.023(3)
C8' 0.103(8) 0.078(10) 0.053(8) 0.031(7) -0.024(6) 0.005(7)
C9' 0.097(7) 0.057(6) 0.049(5) 0.024(5) -0.017(5) -0.001(6)
C10' 0.086(7) 0.053(6) 0.056(6) 0.029(5) -0.009(5) 0.002(5)
C11' 0.088(8) 0.067(6) 0.039(5) 0.021(5) -0.005(5) 0.013(6)
C12' 0.116(8) 0.092(8) 0.055(6) 0.018(6) -0.006(6) 0.034(7)
N2' 0.112(7) 0.104(7) 0.032(4) 0.032(5) 0.009(5) 0.020(6)
N3 0.041(3) 0.038(2) 0.0304(15) 0.0101(14) 0.0032(15) 0.007(2)
C13 0.040(3) 0.056(3) 0.038(2) 0.013(2) 0.0027(19) 0.008(2)
C14 0.043(3) 0.054(3) 0.038(2) 0.013(2) -0.001(2) 0.015(2)
C15 0.052(4) 0.047(3) 0.034(3) 0.013(2) -0.001(3) 0.008(3)
C16 0.052(4) 0.066(4) 0.034(3) 0.009(3) 0.004(3) 0.021(3)
C17 0.042(3) 0.048(4) 0.031(3) 0.011(3) 0.006(3) 0.015(3)
C18 0.062(4) 0.065(4) 0.035(3) 0.021(3) 0.000(3) 0.010(3)
C19 0.076(4) 0.066(4) 0.037(3) 0.016(3) 0.006(3) 0.017(3)
C20 0.070(5) 0.067(5) 0.047(4) 0.018(3) 0.004(3) 0.014(4)
C21 0.105(5) 0.099(5) 0.041(4) 0.032(3) 0.021(4) 0.037(4)
C22 0.107(6) 0.090(5) 0.043(4) 0.029(3) 0.016(4) 0.045(4)
C23 0.068(5) 0.063(4) 0.044(3) 0.019(3) 0.015(3) 0.019(4)
C24 0.082(5) 0.077(4) 0.028(3) 0.023(3) 0.011(3) 0.006(4)
N4 0.086(3) 0.081(3) 0.034(3) 0.030(3) 0.005(3) 0.006(2)
N3' 0.041(3) 0.038(2) 0.0304(15) 0.0101(14) 0.0032(15) 0.007(2)
C13' 0.040(3) 0.056(3) 0.038(2) 0.013(2) 0.0027(19) 0.008(2)
C14' 0.043(3) 0.054(3) 0.038(2) 0.013(2) -0.001(2) 0.015(2)
C15' 0.036(10) 0.055(10) 0.052(10) 0.003(7) 0.025(8) 0.014(7)
C16' 0.051(10) 0.055(9) 0.033(8) 0.021(7) -0.008(7) 0.003(8)
C17' 0.086(12) 0.057(12) 0.043(10) -0.006(8) 0.018(8) 0.017(9)
C18' 0.054(9) 0.059(9) 0.051(9) 0.020(7) 0.016(8) 0.021(7)
C19' 0.069(10) 0.060(10) 0.058(10) 0.010(8) -0.002(8) 0.004(8)
C20' 0.066(10) 0.040(9) 0.029(8) 0.022(7) -0.012(7) 0.016(8)
C21' 0.101(14) 0.096(14) 0.076(14) 0.028(9) 0.013(10) 0.023(10)
C22' 0.117(17) 0.114(16) 0.112(17) 0.042(10) -0.002(10) 0.034(10)
C23' 0.053(10) 0.057(10) 0.041(9) 0.011(7) 0.017(7) 0.025(8)
C24' 0.050(10) 0.065(10) 0.060(11) 0.022(8) 0.013(8) 0.001(8)
N4' 0.086(3) 0.081(3) 0.034(3) 0.030(3) 0.005(3) 0.006(2)
C25 0.060(3) 0.048(2) 0.041(2) 0.0168(19) 0.0014(19) 0.016(2)
C26 0.048(2) 0.043(2) 0.043(2) 0.0188(18) 0.0018(17) 0.0119(18)
C27 0.060(3) 0.047(2) 0.048(2) 0.0208(19) 0.0124(19) 0.022(2)
C28 0.061(3) 0.050(2) 0.048(2) 0.022(2) 0.018(2) 0.022(2)
C29 0.038(2) 0.044(2) 0.0373(19) 0.0169(17) 0.0008(16) 0.0135(17)
C30 0.051(2) 0.052(3) 0.053(2) 0.024(2) 0.0130(19) 0.027(2)
C31 0.054(3) 0.058(3) 0.052(2) 0.029(2) 0.0176(19) 0.023(2)
C32 0.037(2) 0.045(2) 0.0359(19) 0.0163(17) -0.0024(16) 0.0109(17)
C33 0.0257(17) 0.0347(19) 0.042(2) 0.0177(16) 0.0037(15) 0.0090(14)
C34 0.0234(16) 0.037(2) 0.0351(18) 0.0090(15) 0.0004(14) 0.0108(14)
C35 0.0308(18) 0.056(2) 0.0294(17) 0.0133(16) 0.0074(14) 0.0182(17)
C36 0.0282(18) 0.056(2) 0.0305(18) 0.0117(17) -0.0022(14) 0.0159(17)
C37 0.0248(17) 0.0346(19) 0.0363(18) 0.0080(15) 0.0017(14) 0.0117(14)
C38 0.0308(19) 0.066(3) 0.0313(19) 0.0092(18) 0.0051(15) 0.0204(18)
C39 0.0299(18) 0.065(3) 0.0288(18) 0.0069(17) -0.0011(14) 0.0203(18)
C40 0.0263(17) 0.0356(19) 0.0398(19) 0.0153(16) 0.0039(15) 0.0124(15)
O9 0.109(9) 0.140(12) 0.052(6) 0.031(7) 0.027(6) 0.041(9)
O9' 0.206(17) 0.069(7) 0.062(7) 0.031(6) -0.013(8) 0.014(9)
O9" 0.15(2) 0.098(18) 0.010(7) -0.006(9) -0.034(10) 0.023(16)

loop_
_atom_type_symbol
_atom_type_description
_atom_type_scat_dispersion_real
_atom_type_scat_dispersion_imag
_atom_type_scat_source
C C 0.0033 0.0016 'International Tables Vol C Tables 4.2.6.8 and 6.1.1.4'
H H 0.0000 0.0000 'International Tables Vol C Tables 4.2.6.8 and 6.1.1.4'
N N 0.0061 0.0033 'International Tables Vol C Tables 4.2.6.8 and 6.1.1.4'
O O 0.0106 0.0060 'International Tables Vol C Tables 4.2.6.8 and 6.1.1.4'
Zn Zn 0.2839 1.4301 'International Tables Vol C Tables 4.2.6.8 and 6.1.1.4'

loop_
_geom_angle_atom_site_label_1
_geom_angle_atom_site_label_2
_geom_angle_atom_site_label_3
_geom_angle
_geom_angle_site_symmetry_1
_geom_angle_site_symmetry_3
O1 Zn1 O5 109.99(11) . .
O1 Zn1 O8 103.98(12) . 1_655
O5 Zn1 O8 115.25(11) . 1_655
O1 Zn1 N3' 125.0(10) . .
O5 Zn1 N3' 100.9(9) . .
O8 Zn1 N3' 102.1(7) 1_655 .
O1 Zn1 N3 122.7(3) . .
O5 Zn1 N3 106.0(2) . .
O8 Zn1 N3 98.83(17) 1_655 .
N3' Zn1 N3 5.3(10) . .
O4 Zn2 O7 114.49(11) 1_545 1_655
O4 Zn2 O6 104.14(10) 1_545 .
O7 Zn2 O6 112.84(11) 1_655 .
O4 Zn2 N1 124.34(12) 1_545 .
O7 Zn2 N1 100.99(11) 1_655 .
O6 Zn2 N1 99.28(11) . .
C25 O1 Zn1 112.0(3) . .
C32 O4 Zn2 107.4(2) . 1_565
C33 O5 Zn1 128.6(2) . .
C33 O6 Zn2 123.4(2) . .
C40 O7 Zn2 130.1(2) . 1_455
C40 O8 Zn1 126.1(2) . 1_455
C1 N1 C5 117.6(3) . .
C1 N1 Zn2 122.7(2) . .
C5 N1 Zn2 119.3(2) . .
N1 C1 C2 122.8(4) . .
N1 C1 H1A 118.6 . .
C2 C1 H1A 118.6 . .
C1 C2 C3 119.7(4) . .
C1 C2 H2A 120.1 . .
C3 C2 H2A 120.1 . .
C4 C3 C2 116.9(4) . .
C4 C3 C6 119.5(4) . .
C2 C3 C6 123.6(4) . .
C5 C4 C3 120.5(4) . .
C5 C4 H4A 119.8 . .
C3 C4 H4A 119.8 . .
N1 C5 C4 122.5(3) . .
N1 C5 H5A 118.8 . .
C4 C5 H5A 118.8 . .
C7 C6 C3 127.1(5) . .
C7 C6 H6A 116.5 . .
C3 C6 H6A 116.5 . .
C9 C8 N2 120.0 . .
C9 C8 C7 122.7 . .
N2 C8 C7 117.3 . .
C10 C9 C8 120.0 . .
C10 C9 H9B 120.0 . .
C8 C9 H9B 120.0 . .
C9 C10 C11 120.0 . .
C9 C10 H10A 120.0 . .
C11 C10 H10A 120.0 . .
C12 C11 C10 120.0 . .
C12 C11 H11A 120.0 . .
C10 C11 H11A 120.0 . .
N2 C12 C11 120.0 . .
N2 C12 H12A 120.0 . .
C11 C12 H12A 120.0 . .
C12 N2 C8 120.0 . .
C6 C7 C8 121.7(4) . .
C6 C7 H7A 119.2 . .
C8 C7 H7A 119.2 . .
C9' C8' N2' 120.0 . .
C10' C9' C8' 120.0 . .
C10' C9' H9'A 120.0 . .
C8' C9' H9'A 120.0 . .
C11' C10' C9' 120.0 . .
C11' C10' H10B 120.0 . .
C9' C10' H10B 120.0 . .
C12' C11' C10' 120.0 . .
C12' C11' H11B 120.0 . .
C10' C11' H11B 120.0 . .
C11' C12' N2' 120.0 . .
C11' C12' H12B 120.0 . .
N2' C12' H12B 120.0 . .
C12' N2' C8' 120.0 . .
C13 N3 C17 120.0 . .
C13 N3 Zn1 118.1(3) . .
C17 N3 Zn1 121.5(3) . .
C14 C13 N3 120.0 . .
C14 C13 H13A 120.0 . .
N3 C13 H13A 120.0 . .
C15 C14 C13 120.0 . .
C15 C14 H14A 120.0 . .
C13 C14 H14A 120.0 . .
C14 C15 C16 120.0 . .
C14 C15 C18 117.5(3) . .
C16 C15 C18 122.3(3) . .
C17 C16 C15 120.0 . .
C17 C16 H16A 120.0 . .
C15 C16 H16A 120.0 . .
C16 C17 N3 120.0 . .
C16 C17 H17A 120.0 . .
N3 C17 H17A 120.0 . .
C19 C18 C15 126.0(5) . .
C19 C18 H18A 117.0 . .
C15 C18 H18A 117.0 . .
C18 C19 C20 123.2(5) . .
C18 C19 H19A 118.4 . .
C20 C19 H19A 118.4 . .
C21 C20 N4 120.0 . .
C21 C20 C19 121.5(3) . .
N4 C20 C19 118.3(3) . .
C20 C21 C22 120.0 . .
C20 C21 H21A 120.0 . .
C22 C21 H21A 120.0 . .
C23 C22 C21 120.0 . .
C23 C22 H22A 120.0 . .
C21 C22 H22A 120.0 . .
C22 C23 C24 120.0 . .
C22 C23 H23A 120.0 . .
C24 C23 H23A 120.0 . .
N4 C24 C23 120.0 . .
N4 C24 H24A 120.0 . .
C23 C24 H24A 120.0 . .
C24 N4 C20 120.0 . .
C13' N3' C17' 120.0 . .
C13' N3' Zn1 124.5(10) . .
C17' N3' Zn1 115.5(10) . .
C14' C13' N3' 120.0 . .
C14' C13' H13B 120.0 . .
N3' C13' H13B 120.0 . .
C13' C14' C15' 120.0 . .
C13' C14' H14B 120.0 . .
C15' C14' H14B 120.0 . .
C16' C15' C14' 120.0 . .
C16' C15' C18' 119.3(4) . .
C14' C15' C18' 119.9(4) . .
C15' C16' C17' 120.0 . .
C15' C16' H16B 120.0 . .
C17' C16' H16B 120.0 . .
C16' C17' N3' 120.0 . .
C16' C17' H17B 120.0 . .
N3' C17' H17B 120.0 . .
C19' C18' C15' 128.5(12) . .
C19' C18' H18B 115.7 . .
C15' C18' H18B 115.7 . .
C18' C19' C20' 121.6(13) . .
C18' C19' H19B 119.2 . .
C20' C19' H19B 119.2 . .
C21' C20' N4' 120.0 . .
C21' C20' C19' 119.6(4) . .
N4' C20' C19' 120.2(4) . .
C22' C21' C20' 120.0 . .
C22' C21' H21B 120.0 . .
C20' C21' H21B 120.0 . .
C21' C22' C23' 120.0 . .
C21' C22' H22B 120.0 . .
C23' C22' H22B 120.0 . .
C22' C23' C24' 120.0 . .
C22' C23' H23B 120.0 . .
C24' C23' H23B 120.0 . .
C23' C24' N4' 120.0 . .
C23' C24' H24B 120.0 . .
N4' C24' H24B 120.0 . .
C24' N4' C20' 120.0 . .
O2 C25 O1 122.9(4) . .
O2 C25 C26 120.5(4) . .
O1 C25 C26 116.6(4) . .
C31 C26 C27 119.1(4) . .
C31 C26 C25 120.1(4) . .
C27 C26 C25 120.8(4) . .
C28 C27 C26 119.9(4) . .
C28 C27 H27A 120.0 . .
C26 C27 H27A 120.0 . .
C27 C28 C29 121.4(4) . .
C27 C28 H28A 119.3 . .
C29 C28 H28A 119.3 . .
C28 C29 C30 118.0(4) . .
C28 C29 C32 120.4(3) . .
C30 C29 C32 121.5(3) . .
C31 C30 C29 121.0(4) . .
C31 C30 H30A 119.5 . .
C29 C30 H30A 119.5 . .
C30 C31 C26 120.5(4) . .
C30 C31 H31A 119.8 . .
C26 C31 H31A 119.8 . .
O3 C32 O4 123.3(3) . .
O3 C32 C29 120.0(3) . .
O4 C32 C29 116.7(3) . .
O5 C33 O6 124.5(3) . .
O5 C33 C34 118.1(3) . .
O6 C33 C34 117.4(3) . .
C39 C34 C35 119.5(3) . .
C39 C34 C33 120.0(3) . .
C35 C34 C33 120.5(3) . .
C34 C35 C36 120.0(3) . .
C34 C35 H35A 120.0 . .
C36 C35 H35A 120.0 . .
C37 C36 C35 120.6(3) . .
C37 C36 H36A 119.7 . .
C35 C36 H36A 119.7 . .
C36 C37 C38 119.3(3) . .
C36 C37 C40 120.9(3) . .
C38 C37 C40 119.9(3) . .
C37 C38 C39 120.3(3) . .
C37 C38 H38A 119.9 . .
C39 C38 H38A 119.9 . .
C34 C39 C38 120.4(3) . .
C34 C39 H39A 119.8 . .
C38 C39 H39A 119.8 . .
O8 C40 O7 124.6(3) . .
O8 C40 C37 117.2(3) . .
O7 C40 C37 118.1(3) . .
O9' O9 O9" 48.6(12) . .
O9" O9' O9 60.2(17) . .
O9' O9" O9 71(2) . .

loop_
_geom_bond_atom_site_label_1
_geom_bond_atom_site_label_2
_geom_bond_distance
_geom_bond_site_symmetry_2
Zn1 O1 1.932(3) .
Zn1 O5 1.959(2) .
Zn1 O8 1.971(2) 1_655
Zn1 N3' 1.982(11) .
Zn1 N3 2.020(3) .
Zn2 O4 1.948(3) 1_545
Zn2 O7 1.962(2) 1_655
Zn2 O6 1.981(2) .
Zn2 N1 2.017(3) .
O1 C25 1.273(5) .
O2 C25 1.236(5) .
O3 C32 1.237(4) .
O4 C32 1.272(4) .
O4 Zn2 1.948(3) 1_565
O5 C33 1.260(4) .
O6 C33 1.260(4) .
O7 C40 1.259(4) .
O7 Zn2 1.962(2) 1_455
O8 C40 1.255(4) .
O8 Zn1 1.971(2) 1_455
N1 C1 1.340(5) .
N1 C5 1.340(4) .
C1 C2 1.374(5) .
C1 H1A 0.9300 .
C2 C3 1.394(6) .
C2 H2A 0.9300 .
C3 C4 1.376(5) .
C3 C6 1.464(6) .
C4 C5 1.374(5) .
C4 H4A 0.9300 .
C5 H5A 0.9300 .
C6 C7 1.315(5) .
C6 H6A 0.9300 .
C8 C9 1.3900 .
C8 N2 1.3900 .
C8 C7 1.4238 .
C9 C10 1.3900 .
C9 H9B 0.9300 .
C10 C11 1.3900 .
C10 H10A 0.9300 .
C11 C12 1.3900 .
C11 H11A 0.9300 .
C12 N2 1.3900 .
C12 H12A 0.9300 .
C7 H7A 0.9300 .
C8' C9' 1.3900 .
C8' N2' 1.3900 .
C9' C10' 1.3900 .
C9' H9'A 0.9300 .
C10' C11' 1.3900 .
C10' H10B 0.9300 .
C11' C12' 1.3900 .
C11' H11B 0.9300 .
C12' N2' 1.3900 .
C12' H12B 0.9300 .
N3 C13 1.3900 .
N3 C17 1.3900 .
C13 C14 1.3900 .
C13 H13A 0.9300 .
C14 C15 1.3900 .
C14 H14A 0.9300 .
C15 C16 1.3900 .
C15 C18 1.479(5) .
C16 C17 1.3900 .
C16 H16A 0.9300 .
C17 H17A 0.9300 .
C18 C19 1.317(7) .
C18 H18A 0.9300 .
C19 C20 1.447(5) .
C19 H19A 0.9300 .
C20 C21 1.3900 .
C20 N4 1.3900 .
C21 C22 1.3900 .
C21 H21A 0.9300 .
C22 C23 1.3900 .
C22 H22A 0.9300 .
C23 C24 1.3900 .
C23 H23A 0.9300 .
C24 N4 1.3900 .
C24 H24A 0.9300 .
N3' C13' 1.3900 .
N3' C17' 1.3900 .
C13' C14' 1.3900 .
C13' H13B 0.9300 .
C14' C15' 1.3900 .
C14' H14B 0.9300 .
C15' C16' 1.3900 .
C15' C18' 1.485(8) .
C16' C17' 1.3900 .
C16' H16B 0.9300 .
C17' H17B 0.9300 .
C18' C19' 1.328(10) .
C18' H18B 0.9300 .
C19' C20' 1.479(8) .
C19' H19B 0.9300 .
C20' C21' 1.3900 .
C20' N4' 1.3900 .
C21' C22' 1.3900 .
C21' H21B 0.9300 .
C22' C23' 1.3900 .
C22' H22B 0.9300 .
C23' C24' 1.3900 .
C23' H23B 0.9300 .
C24' N4' 1.3900 .
C24' H24B 0.9300 .
C25 C26 1.502(5) .
C26 C31 1.387(5) .
C26 C27 1.394(5) .
C27 C28 1.372(5) .
C27 H27A 0.9300 .
C28 C29 1.387(5) .
C28 H28A 0.9300 .
C29 C30 1.396(5) .
C29 C32 1.507(5) .
C30 C31 1.367(5) .
C30 H30A 0.9300 .
C31 H31A 0.9300 .
C33 C34 1.495(4) .
C34 C39 1.382(5) .
C34 C35 1.387(5) .
C35 C36 1.389(5) .
C35 H35A 0.9300 .
C36 C37 1.381(5) .
C36 H36A 0.9300 .
C37 C38 1.387(5) .
C37 C40 1.492(4) .
C38 C39 1.388(5) .
C38 H38A 0.9300 .
C39 H39A 0.9300 .
O9 O9' 1.297(17) .
O9 O9" 1.19(3) .
O9' O9" 1.03(2) .

loop_
_geom_torsion_atom_site_label_1
_geom_torsion_atom_site_label_2
_geom_torsion_atom_site_label_3
_geom_torsion_atom_site_label_4
_geom_torsion
_geom_torsion_site_symmetry_1
O5 Zn1 O1 C25 70.3(3) .
O8 Zn1 O1 C25 -165.8(3) 1_655
N3' Zn1 O1 C25 -49.7(9) .
N3 Zn1 O1 C25 -55.4(4) .
O1 Zn1 O5 C33 24.4(3) .
O8 Zn1 O5 C33 -92.7(3) 1_655
N3' Zn1 O5 C33 158.2(9) .
N3 Zn1 O5 C33 159.1(3) .
O4 Zn2 O6 C33 49.1(3) 1_545
O7 Zn2 O6 C33 -75.7(3) 1_655
N1 Zn2 O6 C33 178.2(3) .
O4 Zn2 N1 C1 102.6(3) 1_545
O7 Zn2 N1 C1 -127.3(3) 1_655
O6 Zn2 N1 C1 -11.7(3) .
O4 Zn2 N1 C5 -84.7(3) 1_545
O7 Zn2 N1 C5 45.4(3) 1_655
O6 Zn2 N1 C5 161.0(3) .
C5 N1 C1 C2 -0.6(6) .
Zn2 N1 C1 C2 172.2(3) .
N1 C1 C2 C3 -1.1(7) .
C1 C2 C3 C4 2.7(7) .
C1 C2 C3 C6 -176.0(4) .
C2 C3 C4 C5 -2.7(6) .
C6 C3 C4 C5 176.1(4) .
C1 N1 C5 C4 0.7(6) .
Zn2 N1 C5 C4 -172.4(3) .
C3 C4 C5 N1 1.0(6) .
C4 C3 C6 C7 -167.7(5) .
C2 C3 C6 C7 11.1(8) .
N2 C8 C9 C10 0.0 .
C7 C8 C9 C10 -179.6 .
C8 C9 C10 C11 0.0 .
C9 C10 C11 C12 0.0 .
C10 C11 C12 N2 0.0 .
C11 C12 N2 C8 0.0 .
C9 C8 N2 C12 0.0 .
C7 C8 N2 C12 179.6 .
C3 C6 C7 C8 176.1(4) .
C9 C8 C7 C6 173.0(6) .
N2 C8 C7 C6 -6.6(6) .
N2' C8' C9' C10' 0.0 .
C8' C9' C10' C11' 0.0 .
C9' C10' C11' C12' 0.0 .
C10' C11' C12' N2' 0.0 .
C11' C12' N2' C8' 0.0 .
C9' C8' N2' C12' 0.0 .
O1 Zn1 N3 C13 -111.0(3) .
O5 Zn1 N3 C13 121.6(3) .
O8 Zn1 N3 C13 2.0(3) 1_655
N3' Zn1 N3 C13 131(12) .
O1 Zn1 N3 C17 76.1(5) .
O5 Zn1 N3 C17 -51.3(4) .
O8 Zn1 N3 C17 -170.9(4) 1_655
N3' Zn1 N3 C17 -41(11) .
C17 N3 C13 C14 0.0 .
Zn1 N3 C13 C14 -173.0(6) .
N3 C13 C14 C15 0.0 .
C13 C14 C15 C16 0.0 .
C13 C14 C15 C18 175.3(5) .
C14 C15 C16 C17 0.0 .
C18 C15 C16 C17 -175.0(5) .
C15 C16 C17 N3 0.0 .
C13 N3 C17 C16 0.0 .
Zn1 N3 C17 C16 172.8(6) .
C14 C15 C18 C19 -170.3(6) .
C16 C15 C18 C19 4.8(8) .
C15 C18 C19 C20 178.0(3) .
C18 C19 C20 C21 -173.1(5) .
C18 C19 C20 N4 1.8(8) .
N4 C20 C21 C22 0.0 .
C19 C20 C21 C22 174.8(5) .
C20 C21 C22 C23 0.0 .
C21 C22 C23 C24 0.0 .
C22 C23 C24 N4 0.0 .
C23 C24 N4 C20 0.0 .
C21 C20 N4 C24 0.0 .
C19 C20 N4 C24 -175.0(5) .
O1 Zn1 N3' C13' -102.3(13) .
O5 Zn1 N3' C13' 133.7(12) .
O8 Zn1 N3' C13' 14.6(15) 1_655
N3 Zn1 N3' C13' -37(11) .
O1 Zn1 N3' C17' 77.3(15) .
O5 Zn1 N3' C17' -46.7(14) .
O8 Zn1 N3' C17' -165.7(11) 1_655
N3 Zn1 N3' C17' 143(13) .
C17' N3' C13' C14' 0.0 .
Zn1 N3' C13' C14' 180(2) .
N3' C13' C14' C15' 0.0 .
C13' C14' C15' C16' 0.0 .
C13' C14' C15' C18' 169.8(16) .
C14' C15' C16' C17' 0.0 .
C18' C15' C16' C17' -169.9(16) .
C15' C16' C17' N3' 0.0 .
C13' N3' C17' C16' 0.0 .
Zn1 N3' C17' C16' -180(2) .
C16' C15' C18' C19' 170(2) .
C14' C15' C18' C19' 0(3) .
C15' C18' C19' C20' -179.6(3) .
C18' C19' C20' C21' 7(3) .
C18' C19' C20' N4' -177.8(18) .
N4' C20' C21' C22' 0.0 .
C19' C20' C21' C22' 175.1(16) .
C20' C21' C22' C23' 0.0 .
C21' C22' C23' C24' 0.0 .
C22' C23' C24' N4' 0.0 .
C23' C24' N4' C20' 0.0 .
C21' C20' N4' C24' 0.0 .
C19' C20' N4' C24' -175.1(16) .
Zn1 O1 C25 O2 0.2(5) .
Zn1 O1 C25 C26 -179.6(3) .
O2 C25 C26 C31 4.1(6) .
O1 C25 C26 C31 -176.2(4) .
O2 C25 C26 C27 -176.4(4) .
O1 C25 C26 C27 3.4(6) .
C31 C26 C27 C28 -1.1(6) .
C25 C26 C27 C28 179.3(4) .
C26 C27 C28 C29 1.3(7) .
C27 C28 C29 C30 -0.2(6) .
C27 C28 C29 C32 177.6(4) .
C28 C29 C30 C31 -1.0(6) .
C32 C29 C30 C31 -178.8(4) .
C29 C30 C31 C26 1.1(7) .
C27 C26 C31 C30 0.0(6) .
C25 C26 C31 C30 179.5(4) .
Zn2 O4 C32 O3 0.5(5) 1_565
Zn2 O4 C32 C29 -179.9(2) 1_565
C28 C29 C32 O3 -0.4(6) .
C30 C29 C32 O3 177.3(4) .
C28 C29 C32 O4 180.0(4) .
C30 C29 C32 O4 -2.3(5) .
Zn1 O5 C33 O6 58.4(5) .
Zn1 O5 C33 C34 -123.0(3) .
Zn2 O6 C33 O5 19.9(5) .
Zn2 O6 C33 C34 -158.8(2) .
O5 C33 C34 C39 -5.5(5) .
O6 C33 C34 C39 173.3(3) .
O5 C33 C34 C35 176.2(3) .
O6 C33 C34 C35 -5.0(5) .
C39 C34 C35 C36 -0.3(6) .
C33 C34 C35 C36 178.0(3) .
C34 C35 C36 C37 -0.5(6) .
C35 C36 C37 C38 1.2(6) .
C35 C36 C37 C40 -176.8(3) .
C36 C37 C38 C39 -1.1(6) .
C40 C37 C38 C39 176.9(4) .
C35 C34 C39 C38 0.4(6) .
C33 C34 C39 C38 -177.9(4) .
C37 C38 C39 C34 0.3(6) .
Zn1 O8 C40 O7 -22.2(5) 1_455
Zn1 O8 C40 C37 158.2(2) 1_455
Zn2 O7 C40 O8 -51.7(5) 1_455
Zn2 O7 C40 C37 127.9(3) 1_455
C36 C37 C40 O8 -173.4(3) .
C38 C37 C40 O8 8.6(5) .
C36 C37 C40 O7 6.9(5) .
C38 C37 C40 O7 -171.0(3) .
